data_4301836
loop_
_publ_author_name
'Jessie D. Monegan'
'Scott D. Bunge'

_publ_contact_author_address
;Department of Chemistry
Kent State University
Kent, OH 44242
;
_publ_contact_author_email sbunge@kent.edu
_publ_contact_author_fax '(+1) 330 672-3816'
_publ_contact_author_name 'Scott D. Bunge'
_publ_contact_author_phone '(+1) 330 672-9445'
_publ_section_title
;
Structurally Characterized 1,1,3,3-Tetramethylguanidine Solvated Magnesium
Aryloxide Complexes: [Mg(\m-OEt)(DBP)(H-TMG)]2, [Mg(\m-OBc)(DBP)(H-TMG)]2,
[Mg(\m-TMBA)(DBP)(H-TMG)]2, [Mg(\m-DPP)(DBP)(H-TMG)]2, [Mg(BMP)2(H-TMG)2],
[Mg(O-2,6-Ph2C6H3)2(H-TMG)2]
;
_journal_name_full 'Inorganic Chemistry'
_journal_page_first 3248
_journal_page_last 3256
_journal_paper_doi 10.1021/ic8022776
_journal_volume 48
_journal_year 2009
_chemical_formula_sum 'C46 H52 Mg N6 O2'
_chemical_formula_weight 745.25
_chemical_name_common '[Mg(O-2,6-Ph2C6H3)2(H-TMG)2] (6)'
_chemical_name_systematic
;

 ?

;
_space_group_IT_number 33
_symmetry_cell_setting orthorhombic
_symmetry_space_group_name_Hall 'P 2c -2n'
_symmetry_space_group_name_H-M 'P n a 21'
_atom_sites_solution_hydrogens geom
_atom_sites_solution_primary direct
_atom_sites_solution_secondary difmap
_audit_creation_method SHELXL-97
_cell_angle_alpha 90.00
_cell_angle_beta 90.00
_cell_angle_gamma 90.00
_cell_formula_units_Z 4
_cell_length_a 23.768(4)
_cell_length_b 17.122(3)
_cell_length_c 10.0927(18)
_cell_measurement_reflns_used 9283
_cell_measurement_temperature 160(2)
_cell_measurement_theta_max 25.98
_cell_measurement_theta_min 2.34
_cell_volume 4107.3(12)
_computing_cell_refinement 'Bruker SMART'
_computing_data_collection 'Bruker SMART'
_computing_data_reduction 'Bruker SAINT'
_computing_molecular_graphics 'Bruker SHELXTL'
_computing_publication_material 'Bruker SHELXTL'
_computing_structure_refinement 'SHELXL-97 (Sheldrick, 1997)'
_computing_structure_solution 'SHELXS-97 (Sheldrick, 1990)'
_diffrn_ambient_temperature 160(2)
_diffrn_measured_fraction_theta_full 1.000
_diffrn_measured_fraction_theta_max 1.000
_diffrn_measurement_device_type 'CCD area detector'
_diffrn_measurement_method 'phi and omega scans'
_diffrn_radiation_monochromator graphite
_diffrn_radiation_source 'fine-focus sealed tube'
_diffrn_radiation_type MoK\a
_diffrn_radiation_wavelength 0.71073
_diffrn_reflns_av_R_equivalents 0.0399
_diffrn_reflns_av_sigmaI/netI 0.0295
_diffrn_reflns_limit_h_max 28
_diffrn_reflns_limit_h_min -28
_diffrn_reflns_limit_k_max 20
_diffrn_reflns_limit_k_min -20
_diffrn_reflns_limit_l_max 12
_diffrn_reflns_limit_l_min -12
_diffrn_reflns_number 32294
_diffrn_reflns_theta_full 25.05
_diffrn_reflns_theta_max 25.05
_diffrn_reflns_theta_min 1.47
_exptl_absorpt_coefficient_mu 0.089
_exptl_absorpt_correction_T_max 0.9868
_exptl_absorpt_correction_T_min 0.9654
_exptl_absorpt_correction_type multi-scan
_exptl_absorpt_process_details SADABS
_exptl_crystal_colour colorless
_exptl_crystal_density_diffrn 1.205
_exptl_crystal_density_meas ?
_exptl_crystal_density_method .
_exptl_crystal_description irregular
_exptl_crystal_F_000 1592
_exptl_crystal_size_max 0.40
_exptl_crystal_size_mid 0.20
_exptl_crystal_size_min 0.15
_refine_diff_density_max 0.189
_refine_diff_density_min -0.206
_refine_diff_density_rms 0.028
_refine_ls_abs_structure_details 'Flack H D (1983), Acta Cryst. A39, 876-881'
_refine_ls_abs_structure_Flack -0.14(19)
_refine_ls_extinction_method none
_refine_ls_goodness_of_fit_ref 0.818
_refine_ls_hydrogen_treatment constr
_refine_ls_matrix_type full
_refine_ls_number_parameters 504
_refine_ls_number_reflns 7268
_refine_ls_number_restraints 1
_refine_ls_restrained_S_all 0.818
_refine_ls_R_factor_all 0.0394
_refine_ls_R_factor_gt 0.0322
_refine_ls_shift/su_max 0.170
_refine_ls_shift/su_mean 0.017
_refine_ls_structure_factor_coef Fsqd
_refine_ls_weighting_details 'calc w=1/[\s^2^(Fo^2^)+(0.1000P)^2^+0.0000P] where P=(Fo^2^+2Fc^2^)/3'
_refine_ls_weighting_scheme calc
_refine_ls_wR_factor_gt 0.0960
_refine_ls_wR_factor_ref 0.1052
_reflns_number_gt 6505
_reflns_number_total 7268
_reflns_threshold_expression >2sigma(I)
_cod_data_source_file ic8022776_si_002_6.cif
_cod_data_source_block friend
_cod_depositor_comments
;
The following automatic conversions were performed:
'_symmetry_cell_setting' value 'Orthorhombic' changed to 'orthorhombic'
according to '/home/saulius/struct/CIF-dictionaries/cif_core.dic'
dictionary named 'cif_core.dic' version 2.4.1 from
2010-06-29.

'_exptl_absorpt_correction_type' value 'MULTI-SCAN' changed
to 'multi-scan' according to
'/home/saulius/struct/CIF-dictionaries/cif_core.dic' dictionary named
'cif_core.dic' version 2.4.1 from 2010-06-29.

Automatic conversion script
Id: cif_fix_enum 1527 2010-12-29 10:47:43Z saulius 
;
_cod_original_cell_volume 4107.3(13)
_cod_database_code 4301836

loop_
_symmetry_equiv_pos_as_xyz
'x, y, z'
'-x, -y, z+1/2'
'x+1/2, -y+1/2, z'
'-x+1/2, y+1/2, z+1/2'

loop_
_atom_site_label
_atom_site_type_symbol
_atom_site_fract_x
_atom_site_fract_y
_atom_site_fract_z
_atom_site_U_iso_or_equiv
_atom_site_adp_type
_atom_site_occupancy
_atom_site_symmetry_multiplicity
_atom_site_calc_flag
_atom_site_refinement_flags
_atom_site_disorder_assembly
_atom_site_disorder_group
Mg1 Mg 0.43347(3) 0.71690(3) 0.48289(6) 0.02498(15) Uani 1 1 d . . .
O1 O 0.41838(5) 0.81666(7) 0.41055(13) 0.0272(3) Uani 1 1 d . . .
O2 O 0.41514(5) 0.62508(7) 0.38630(13) 0.0271(3) Uani 1 1 d . . .
N1 N 0.38125(7) 0.69654(10) 0.64462(18) 0.0352(4) Uani 1 1 d . . .
H1 H 0.3799 0.6469 0.6670 0.042 Uiso 1 1 calc R . .
N2 N 0.36933(8) 0.81096(10) 0.76303(18) 0.0388(4) Uani 1 1 d . . .
N3 N 0.29685(8) 0.72035(11) 0.76150(19) 0.0405(4) Uani 1 1 d . . .
N4 N 0.53215(8) 0.61538(10) 0.6861(2) 0.0414(4) Uani 1 1 d . . .
N5 N 0.58317(7) 0.72766(10) 0.72176(19) 0.0363(4) Uani 1 1 d . . .
N6 N 0.51708(7) 0.72112(9) 0.54740(18) 0.0327(4) Uani 1 1 d . . .
H6 H 0.5388 0.7498 0.4963 0.039 Uiso 1 1 calc R . .
C1 C 0.35006(9) 0.74050(12) 0.7206(2) 0.0326(4) Uani 1 1 d . . .
C2 C 0.42882(9) 0.82987(13) 0.7502(2) 0.0402(5) Uani 1 1 d . . .
H2A H 0.4514 0.7836 0.7708 0.060 Uiso 1 1 calc R . .
H2B H 0.4384 0.8720 0.8120 0.060 Uiso 1 1 calc R . .
H2C H 0.4367 0.8468 0.6593 0.060 Uiso 1 1 calc R . .
C3 C 0.33275(11) 0.87906(14) 0.7715(3) 0.0507(6) Uani 1 1 d . . .
H3A H 0.2939 0.8635 0.7523 0.076 Uiso 1 1 calc R . .
H3B H 0.3449 0.9183 0.7069 0.076 Uiso 1 1 calc R . .
H3C H 0.3348 0.9012 0.8609 0.076 Uiso 1 1 calc R . .
C4 C 0.26939(10) 0.65459(14) 0.6983(3) 0.0494(6) Uani 1 1 d . . .
H4A H 0.2766 0.6561 0.6028 0.074 Uiso 1 1 calc R . .
H4B H 0.2288 0.6574 0.7143 0.074 Uiso 1 1 calc R . .
H4C H 0.2842 0.6058 0.7352 0.074 Uiso 1 1 calc R . .
C5 C 0.27894(11) 0.73629(17) 0.8966(2) 0.0520(6) Uani 1 1 d . . .
H5A H 0.3086 0.7652 0.9431 0.078 Uiso 1 1 calc R . .
H5B H 0.2718 0.6869 0.9427 0.078 Uiso 1 1 calc R . .
H5C H 0.2444 0.7676 0.8952 0.078 Uiso 1 1 calc R . .
C6 C 0.54365(8) 0.69021(11) 0.6474(2) 0.0308(4) Uani 1 1 d . . .
C7 C 0.50628(15) 0.56217(13) 0.5953(4) 0.0760(10) Uani 1 1 d . . .
H7A H 0.4654 0.5697 0.5967 0.114 Uiso 1 1 calc R . .
H7B H 0.5152 0.5084 0.6213 0.114 Uiso 1 1 calc R . .
H7C H 0.5205 0.5720 0.5057 0.114 Uiso 1 1 calc R . .
C8 C 0.52490(11) 0.59497(16) 0.8252(3) 0.0547(7) Uani 1 1 d . . .
H8A H 0.5403 0.6367 0.8809 0.082 Uiso 1 1 calc R . .
H8B H 0.5447 0.5460 0.8438 0.082 Uiso 1 1 calc R . .
H8C H 0.4848 0.5885 0.8444 0.082 Uiso 1 1 calc R . .
C9 C 0.58973(9) 0.81177(13) 0.7120(3) 0.0428(5) Uani 1 1 d . . .
H9A H 0.6178 0.8241 0.6440 0.064 Uiso 1 1 calc R . .
H9B H 0.6022 0.8326 0.7976 0.064 Uiso 1 1 calc R . .
H9C H 0.5536 0.8355 0.6880 0.064 Uiso 1 1 calc R . .
C10 C 0.63099(9) 0.68696(15) 0.7779(3) 0.0463(6) Uani 1 1 d . . .
H10A H 0.6276 0.6309 0.7599 0.069 Uiso 1 1 calc R . .
H10B H 0.6320 0.6956 0.8739 0.069 Uiso 1 1 calc R . .
H10C H 0.6657 0.7068 0.7379 0.069 Uiso 1 1 calc R . .
C11 C 0.39443(8) 0.88468(10) 0.42494(19) 0.0258(4) Uani 1 1 d . . .
C12 C 0.33485(8) 0.89393(11) 0.4168(2) 0.0292(4) Uani 1 1 d . . .
C13 C 0.31078(9) 0.96729(12) 0.4390(2) 0.0393(5) Uani 1 1 d . . .
H13 H 0.2711 0.9729 0.4327 0.047 Uiso 1 1 calc R . .
C14 C 0.34315(10) 1.03187(12) 0.4698(3) 0.0465(6) Uani 1 1 d . . .
H14 H 0.3260 1.0811 0.4859 0.056 Uiso 1 1 calc R . .
C15 C 0.40090(9) 1.02366(12) 0.4766(3) 0.0401(5) Uani 1 1 d . . .
H15 H 0.4232 1.0681 0.4972 0.048 Uiso 1 1 calc R . .
C16 C 0.42743(8) 0.95221(11) 0.4543(2) 0.0304(4) Uani 1 1 d . . .
C17 C 0.29697(8) 0.82707(11) 0.38668(19) 0.0289(4) Uani 1 1 d . . .
C18 C 0.24488(8) 0.82022(13) 0.4497(2) 0.0377(5) Uani 1 1 d . . .
H18 H 0.2350 0.8562 0.5175 0.045 Uiso 1 1 calc R . .
C19 C 0.20737(9) 0.76180(14) 0.4148(3) 0.0454(6) Uani 1 1 d . . .
H19 H 0.1720 0.7583 0.4583 0.054 Uiso 1 1 calc R . .
C20 C 0.22104(10) 0.70868(14) 0.3171(3) 0.0457(6) Uani 1 1 d . . .
H20 H 0.1952 0.6689 0.2926 0.055 Uiso 1 1 calc R . .
C21 C 0.27287(10) 0.71411(13) 0.2551(2) 0.0401(5) Uani 1 1 d . . .
H21 H 0.2827 0.6774 0.1884 0.048 Uiso 1 1 calc R . .
C22 C 0.31037(8) 0.77236(11) 0.2893(2) 0.0326(4) Uani 1 1 d . . .
H22 H 0.3458 0.7752 0.2460 0.039 Uiso 1 1 calc R . .
C23 C 0.48967(8) 0.94879(11) 0.4621(2) 0.0303(4) Uani 1 1 d . . .
C24 C 0.51896(9) 0.99085(12) 0.5586(2) 0.0377(5) Uani 1 1 d . . .
H24 H 0.4984 1.0189 0.6237 0.045 Uiso 1 1 calc R . .
C25 C 0.57727(9) 0.99271(13) 0.5620(3) 0.0435(5) Uani 1 1 d . . .
H25 H 0.5962 1.0222 0.6282 0.052 Uiso 1 1 calc R . .
C26 C 0.60750(9) 0.95167(13) 0.4693(3) 0.0444(5) Uani 1 1 d . . .
H26 H 0.6475 0.9531 0.4707 0.053 Uiso 1 1 calc R . .
C27 C 0.57978(9) 0.90829(13) 0.3738(2) 0.0391(5) Uani 1 1 d . . .
H27 H 0.6008 0.8796 0.3102 0.047 Uiso 1 1 calc R . .
C28 C 0.52148(8) 0.90645(12) 0.3703(2) 0.0321(4) Uani 1 1 d . . .
H28 H 0.5029 0.8761 0.3048 0.039 Uiso 1 1 calc R . .
C29 C 0.39208(7) 0.59835(10) 0.27831(19) 0.0239(4) Uani 1 1 d . . .
C30 C 0.34705(8) 0.54302(10) 0.2833(2) 0.0275(4) Uani 1 1 d . . .
C31 C 0.32242(8) 0.51796(12) 0.1654(2) 0.0334(4) Uani 1 1 d . . .
H31 H 0.2931 0.4803 0.1690 0.040 Uiso 1 1 calc R . .
C32 C 0.33926(9) 0.54611(13) 0.0440(2) 0.0376(5) Uani 1 1 d . . .
H32 H 0.3208 0.5296 -0.0346 0.045 Uiso 1 1 calc R . .
C33 C 0.38339(8) 0.59867(12) 0.0375(2) 0.0329(4) Uani 1 1 d . . .
H33 H 0.3954 0.6175 -0.0464 0.040 Uiso 1 1 calc R . .
C34 C 0.41053(7) 0.62449(10) 0.1515(2) 0.0265(4) Uani 1 1 d . . .
C35 C 0.32672(8) 0.51092(10) 0.4119(2) 0.0286(4) Uani 1 1 d . . .
C36 C 0.36325(8) 0.49236(12) 0.5145(2) 0.0337(5) Uani 1 1 d . . .
H36 H 0.4021 0.5044 0.5054 0.040 Uiso 1 1 calc R . .
C37 C 0.34479(9) 0.45690(12) 0.6293(2) 0.0407(5) Uani 1 1 d . . .
H37 H 0.3708 0.4451 0.6979 0.049 Uiso 1 1 calc R . .
C38 C 0.28834(9) 0.43840(13) 0.6451(2) 0.0441(5) Uani 1 1 d . . .
H38 H 0.2757 0.4122 0.7225 0.053 Uiso 1 1 calc R . .
C39 C 0.25121(9) 0.45848(14) 0.5472(3) 0.0438(5) Uani 1 1 d . . .
H39 H 0.2123 0.4476 0.5583 0.053 Uiso 1 1 calc R . .
C40 C 0.26976(9) 0.49464(12) 0.4317(2) 0.0385(5) Uani 1 1 d . . .
H40 H 0.2432 0.5085 0.3653 0.046 Uiso 1 1 calc R . .
C41 C 0.45993(7) 0.67744(10) 0.14037(18) 0.0258(4) Uani 1 1 d . . .
C42 C 0.45893(8) 0.74295(12) 0.0577(2) 0.0329(4) Uani 1 1 d . . .
H42 H 0.4251 0.7566 0.0134 0.040 Uiso 1 1 calc R . .
C43 C 0.50654(9) 0.78832(13) 0.0394(2) 0.0378(5) Uani 1 1 d . . .
H43 H 0.5050 0.8325 -0.0174 0.045 Uiso 1 1 calc R . .
C44 C 0.55623(9) 0.76975(12) 0.1030(2) 0.0353(5) Uani 1 1 d . . .
H44 H 0.5890 0.8003 0.0888 0.042 Uiso 1 1 calc R . .
C45 C 0.55776(9) 0.70636(12) 0.1874(2) 0.0342(5) Uani 1 1 d . . .
H45 H 0.5916 0.6938 0.2329 0.041 Uiso 1 1 calc R . .
C46 C 0.51021(8) 0.66091(11) 0.2059(2) 0.0304(4) Uani 1 1 d . . .
H46 H 0.5119 0.6175 0.2645 0.037 Uiso 1 1 calc R . .

loop_
_atom_site_aniso_label
_atom_site_aniso_U_11
_atom_site_aniso_U_22
_atom_site_aniso_U_33
_atom_site_aniso_U_23
_atom_site_aniso_U_13
_atom_site_aniso_U_12
Mg1 0.0287(3) 0.0215(3) 0.0248(3) -0.0011(3) -0.0045(3) 0.0024(2)
O1 0.0284(7) 0.0218(6) 0.0314(7) 0.0008(6) -0.0002(6) 0.0039(5)
O2 0.0314(7) 0.0248(6) 0.0251(7) -0.0015(5) -0.0004(5) -0.0025(5)
N1 0.0486(10) 0.0280(8) 0.0292(9) 0.0020(7) 0.0050(8) 0.0043(7)
N2 0.0498(11) 0.0351(9) 0.0314(9) -0.0073(8) -0.0014(8) 0.0080(8)
N3 0.0428(11) 0.0440(11) 0.0349(10) -0.0030(8) 0.0036(8) 0.0057(8)
N4 0.0438(10) 0.0306(9) 0.0496(11) 0.0040(8) -0.0163(9) 0.0011(7)
N5 0.0365(9) 0.0342(9) 0.0382(10) -0.0008(8) -0.0131(8) 0.0004(7)
N6 0.0345(9) 0.0294(9) 0.0342(9) 0.0021(7) -0.0069(8) 0.0032(7)
C1 0.0422(11) 0.0339(11) 0.0216(10) 0.0022(8) -0.0021(9) 0.0075(9)
C2 0.0520(13) 0.0410(12) 0.0277(11) -0.0041(9) -0.0017(9) -0.0008(10)
C3 0.0649(15) 0.0411(13) 0.0461(13) -0.0134(11) -0.0047(12) 0.0165(11)
C4 0.0417(12) 0.0490(13) 0.0574(15) -0.0022(12) 0.0022(11) -0.0006(10)
C5 0.0438(13) 0.0738(17) 0.0382(13) 0.0001(12) 0.0086(11) 0.0140(12)
C6 0.0280(10) 0.0287(9) 0.0357(11) -0.0018(9) -0.0037(9) 0.0056(8)
C7 0.100(2) 0.0258(11) 0.102(2) 0.0016(14) -0.063(2) -0.0021(13)
C8 0.0538(15) 0.0505(15) 0.0599(16) 0.0179(13) 0.0100(13) 0.0039(11)
C9 0.0419(12) 0.0376(11) 0.0489(13) -0.0052(10) -0.0078(11) -0.0053(10)
C10 0.0388(12) 0.0525(14) 0.0476(14) 0.0044(12) -0.0142(11) 0.0034(10)
C11 0.0312(9) 0.0239(9) 0.0223(9) 0.0013(7) 0.0000(8) 0.0037(7)
C12 0.0315(9) 0.0293(9) 0.0268(10) 0.0025(8) -0.0017(8) 0.0057(8)
C13 0.0348(11) 0.0352(11) 0.0479(13) 0.0019(10) -0.0020(10) 0.0089(9)
C14 0.0467(13) 0.0270(10) 0.0657(16) -0.0041(11) -0.0041(12) 0.0122(9)
C15 0.0419(12) 0.0232(9) 0.0552(14) -0.0032(10) 0.0002(11) 0.0027(8)
C16 0.0346(10) 0.0256(9) 0.0309(11) 0.0001(8) -0.0008(8) 0.0025(8)
C17 0.0301(10) 0.0312(10) 0.0254(10) 0.0066(8) -0.0035(8) 0.0066(8)
C18 0.0312(10) 0.0488(12) 0.0330(12) 0.0053(9) -0.0001(8) 0.0036(9)
C19 0.0313(11) 0.0595(14) 0.0455(13) 0.0155(12) 0.0014(10) -0.0063(10)
C20 0.0395(13) 0.0451(13) 0.0526(15) 0.0051(11) -0.0116(11) -0.0114(10)
C21 0.0411(12) 0.0384(12) 0.0408(13) -0.0013(10) -0.0125(10) 0.0016(9)
C22 0.0276(10) 0.0344(11) 0.0359(11) 0.0015(9) -0.0060(9) 0.0044(8)
C23 0.0372(10) 0.0247(9) 0.0291(10) 0.0032(8) 0.0013(8) -0.0025(8)
C24 0.0426(12) 0.0297(10) 0.0407(12) -0.0044(9) 0.0011(10) -0.0041(9)
C25 0.0427(12) 0.0370(12) 0.0509(14) 0.0006(11) -0.0075(11) -0.0115(9)
C26 0.0317(11) 0.0478(12) 0.0537(14) 0.0077(11) -0.0001(11) -0.0080(9)
C27 0.0352(11) 0.0450(12) 0.0371(11) 0.0016(10) 0.0072(9) -0.0030(9)
C28 0.0353(10) 0.0328(10) 0.0281(10) 0.0014(8) 0.0022(8) -0.0021(8)
C29 0.0247(9) 0.0216(8) 0.0255(9) -0.0016(8) -0.0014(8) 0.0029(7)
C30 0.0287(9) 0.0225(9) 0.0312(10) -0.0008(8) 0.0006(8) 0.0011(7)
C31 0.0306(10) 0.0338(10) 0.0357(12) -0.0028(9) -0.0005(9) -0.0084(8)
C32 0.0359(11) 0.0472(13) 0.0295(10) -0.0066(10) -0.0062(9) -0.0081(9)
C33 0.0329(10) 0.0408(11) 0.0251(10) -0.0006(9) 0.0002(8) -0.0036(8)
C34 0.0253(9) 0.0269(9) 0.0273(10) -0.0026(8) -0.0012(8) 0.0029(7)
C35 0.0327(10) 0.0208(8) 0.0322(10) -0.0035(8) 0.0022(8) -0.0029(8)
C36 0.0312(10) 0.0308(10) 0.0391(12) 0.0037(9) 0.0031(9) 0.0003(8)
C37 0.0423(12) 0.0398(11) 0.0401(13) 0.0094(10) 0.0001(10) 0.0032(9)
C38 0.0524(13) 0.0385(11) 0.0414(13) 0.0093(10) 0.0119(11) -0.0060(10)
C39 0.0342(11) 0.0483(13) 0.0490(13) 0.0068(11) 0.0076(10) -0.0095(9)
C40 0.0341(10) 0.0397(11) 0.0418(12) 0.0043(10) -0.0005(9) -0.0080(9)
C41 0.0283(10) 0.0264(9) 0.0225(10) -0.0034(8) 0.0026(8) 0.0015(7)
C42 0.0353(11) 0.0359(11) 0.0276(10) 0.0062(9) -0.0047(8) -0.0028(8)
C43 0.0458(12) 0.0332(10) 0.0345(11) 0.0060(9) -0.0010(10) -0.0078(9)
C44 0.0346(11) 0.0350(11) 0.0364(11) -0.0030(9) 0.0032(9) -0.0112(9)
C45 0.0310(10) 0.0340(11) 0.0375(12) -0.0019(9) -0.0053(9) -0.0015(8)
C46 0.0308(10) 0.0261(9) 0.0343(11) 0.0005(8) -0.0014(9) -0.0003(8)

loop_
_atom_type_symbol
_atom_type_description
_atom_type_scat_dispersion_real
_atom_type_scat_dispersion_imag
_atom_type_scat_source
C C 0.0033 0.0016 'International Tables Vol C Tables 4.2.6.8 and 6.1.1.4'
H H 0.0000 0.0000 'International Tables Vol C Tables 4.2.6.8 and 6.1.1.4'
O O 0.0106 0.0060 'International Tables Vol C Tables 4.2.6.8 and 6.1.1.4'
Mg Mg 0.0486 0.0363 'International Tables Vol C Tables 4.2.6.8 and 6.1.1.4'
N N 0.0061 0.0033 'International Tables Vol C Tables 4.2.6.8 and 6.1.1.4'

loop_
_geom_angle_atom_site_label_1
_geom_angle_atom_site_label_2
_geom_angle_atom_site_label_3
_geom_angle
_geom_angle_site_symmetry_1
_geom_angle_site_symmetry_3
_geom_angle_publ_flag
O1 Mg1 O2 120.36(7) . . ?
O1 Mg1 N6 105.61(7) . . ?
O2 Mg1 N6 113.95(7) . . ?
O1 Mg1 N1 109.94(7) . . ?
O2 Mg1 N1 97.30(7) . . ?
N6 Mg1 N1 109.17(7) . . ?
C11 O1 Mg1 147.77(13) . . ?
C29 O2 Mg1 144.69(12) . . ?
C1 N1 Mg1 134.68(14) . . ?
C1 N1 H1 112.7 . . ?
Mg1 N1 H1 112.7 . . ?
C1 N2 C2 119.76(17) . . ?
C1 N2 C3 121.84(19) . . ?
C2 N2 C3 113.99(19) . . ?
C1 N3 C4 118.51(19) . . ?
C1 N3 C5 120.3(2) . . ?
C4 N3 C5 115.2(2) . . ?
C6 N4 C7 120.0(2) . . ?
C6 N4 C8 121.6(2) . . ?
C7 N4 C8 114.4(2) . . ?
C6 N5 C9 120.23(17) . . ?
C6 N5 C10 122.01(17) . . ?
C9 N5 C10 114.79(17) . . ?
C6 N6 Mg1 133.43(15) . . ?
C6 N6 H6 113.3 . . ?
Mg1 N6 H6 113.3 . . ?
N1 C1 N2 120.4(2) . . ?
N1 C1 N3 123.66(19) . . ?
N2 C1 N3 115.98(18) . . ?
N2 C2 H2A 109.5 . . ?
N2 C2 H2B 109.5 . . ?
H2A C2 H2B 109.5 . . ?
N2 C2 H2C 109.5 . . ?
H2A C2 H2C 109.5 . . ?
H2B C2 H2C 109.5 . . ?
N2 C3 H3A 109.5 . . ?
N2 C3 H3B 109.5 . . ?
H3A C3 H3B 109.5 . . ?
N2 C3 H3C 109.5 . . ?
H3A C3 H3C 109.5 . . ?
H3B C3 H3C 109.5 . . ?
N3 C4 H4A 109.5 . . ?
N3 C4 H4B 109.5 . . ?
H4A C4 H4B 109.5 . . ?
N3 C4 H4C 109.5 . . ?
H4A C4 H4C 109.5 . . ?
H4B C4 H4C 109.5 . . ?
N3 C5 H5A 109.5 . . ?
N3 C5 H5B 109.5 . . ?
H5A C5 H5B 109.5 . . ?
N3 C5 H5C 109.5 . . ?
H5A C5 H5C 109.5 . . ?
H5B C5 H5C 109.5 . . ?
N6 C6 N4 120.33(18) . . ?
N6 C6 N5 124.74(18) . . ?
N4 C6 N5 114.93(18) . . ?
N4 C7 H7A 109.5 . . ?
N4 C7 H7B 109.5 . . ?
H7A C7 H7B 109.5 . . ?
N4 C7 H7C 109.5 . . ?
H7A C7 H7C 109.5 . . ?
H7B C7 H7C 109.5 . . ?
N4 C8 H8A 109.5 . . ?
N4 C8 H8B 109.5 . . ?
H8A C8 H8B 109.5 . . ?
N4 C8 H8C 109.5 . . ?
H8A C8 H8C 109.5 . . ?
H8B C8 H8C 109.5 . . ?
N5 C9 H9A 109.5 . . ?
N5 C9 H9B 109.5 . . ?
H9A C9 H9B 109.5 . . ?
N5 C9 H9C 109.5 . . ?
H9A C9 H9C 109.5 . . ?
H9B C9 H9C 109.5 . . ?
N5 C10 H10A 109.5 . . ?
N5 C10 H10B 109.5 . . ?
H10A C10 H10B 109.5 . . ?
N5 C10 H10C 109.5 . . ?
H10A C10 H10C 109.5 . . ?
H10B C10 H10C 109.5 . . ?
O1 C11 C16 120.41(16) . . ?
O1 C11 C12 121.71(16) . . ?
C16 C11 C12 117.83(16) . . ?
C13 C12 C11 119.77(18) . . ?
C13 C12 C17 118.44(18) . . ?
C11 C12 C17 121.79(16) . . ?
C12 C13 C14 121.8(2) . . ?
C12 C13 H13 119.1 . . ?
C14 C13 H13 119.1 . . ?
C15 C14 C13 118.87(19) . . ?
C15 C14 H14 120.6 . . ?
C13 C14 H14 120.6 . . ?
C16 C15 C14 122.03(19) . . ?
C16 C15 H15 119.0 . . ?
C14 C15 H15 119.0 . . ?
C15 C16 C11 119.69(18) . . ?
C15 C16 C23 118.50(18) . . ?
C11 C16 C23 121.81(16) . . ?
C22 C17 C18 117.82(19) . . ?
C22 C17 C12 121.52(18) . . ?
C18 C17 C12 120.53(18) . . ?
C19 C18 C17 121.0(2) . . ?
C19 C18 H18 119.5 . . ?
C17 C18 H18 119.5 . . ?
C20 C19 C18 120.4(2) . . ?
C20 C19 H19 119.8 . . ?
C18 C19 H19 119.8 . . ?
C21 C20 C19 119.2(2) . . ?
C21 C20 H20 120.4 . . ?
C19 C20 H20 120.4 . . ?
C20 C21 C22 120.6(2) . . ?
C20 C21 H21 119.7 . . ?
C22 C21 H21 119.7 . . ?
C21 C22 C17 120.9(2) . . ?
C21 C22 H22 119.5 . . ?
C17 C22 H22 119.5 . . ?
C24 C23 C28 117.38(18) . . ?
C24 C23 C16 120.93(18) . . ?
C28 C23 C16 121.64(18) . . ?
C23 C24 C25 121.8(2) . . ?
C23 C24 H24 119.1 . . ?
C25 C24 H24 119.1 . . ?
C26 C25 C24 119.6(2) . . ?
C26 C25 H25 120.2 . . ?
C24 C25 H25 120.2 . . ?
C25 C26 C27 120.0(2) . . ?
C25 C26 H26 120.0 . . ?
C27 C26 H26 120.0 . . ?
C28 C27 C26 120.4(2) . . ?
C28 C27 H27 119.8 . . ?
C26 C27 H27 119.8 . . ?
C27 C28 C23 120.78(19) . . ?
C27 C28 H28 119.6 . . ?
C23 C28 H28 119.6 . . ?
O2 C29 C34 120.76(15) . . ?
O2 C29 C30 121.20(17) . . ?
C34 C29 C30 118.03(17) . . ?
C31 C30 C29 119.24(18) . . ?
C31 C30 C35 119.57(16) . . ?
C29 C30 C35 121.18(17) . . ?
C32 C31 C30 122.00(17) . . ?
C32 C31 H31 119.0 . . ?
C30 C31 H31 119.0 . . ?
C31 C32 C33 119.37(19) . . ?
C31 C32 H32 120.3 . . ?
C33 C32 H32 120.3 . . ?
C34 C33 C32 121.25(19) . . ?
C34 C33 H33 119.4 . . ?
C32 C33 H33 119.4 . . ?
C33 C34 C29 120.03(17) . . ?
C33 C34 C41 119.80(17) . . ?
C29 C34 C41 120.14(17) . . ?
C36 C35 C40 116.99(19) . . ?
C36 C35 C30 122.09(17) . . ?
C40 C35 C30 120.85(18) . . ?
C35 C36 C37 121.90(19) . . ?
C35 C36 H36 119.1 . . ?
C37 C36 H36 119.0 . . ?
C36 C37 C38 120.3(2) . . ?
C36 C37 H37 119.9 . . ?
C38 C37 H37 119.9 . . ?
C39 C38 C37 118.9(2) . . ?
C39 C38 H38 120.5 . . ?
C37 C38 H38 120.5 . . ?
C38 C39 C40 120.8(2) . . ?
C38 C39 H39 119.6 . . ?
C40 C39 H39 119.6 . . ?
C39 C40 C35 121.0(2) . . ?
C39 C40 H40 119.5 . . ?
C35 C40 H40 119.5 . . ?
C42 C41 C46 117.40(17) . . ?
C42 C41 C34 121.37(16) . . ?
C46 C41 C34 121.12(16) . . ?
C43 C42 C41 121.06(19) . . ?
C43 C42 H42 119.5 . . ?
C41 C42 H42 119.5 . . ?
C42 C43 C44 120.5(2) . . ?
C42 C43 H43 119.8 . . ?
C44 C43 H43 119.8 . . ?
C45 C44 C43 119.37(19) . . ?
C45 C44 H44 120.3 . . ?
C43 C44 H44 120.3 . . ?
C44 C45 C46 120.3(2) . . ?
C44 C45 H45 119.9 . . ?
C46 C45 H45 119.9 . . ?
C45 C46 C41 121.40(19) . . ?
C45 C46 H46 119.3 . . ?
C41 C46 H46 119.3 . . ?

loop_
_geom_bond_atom_site_label_1
_geom_bond_atom_site_label_2
_geom_bond_distance
_geom_bond_site_symmetry_2
_geom_bond_publ_flag
Mg1 O1 1.8918(13) . ?
Mg1 O2 1.9006(14) . ?
Mg1 N6 2.0923(18) . ?
Mg1 N1 2.0801(19) . ?
O1 C11 1.304(2) . ?
O2 C29 1.303(2) . ?
N1 C1 1.305(3) . ?
N1 H1 0.8800 . ?
N2 C1 1.360(3) . ?
N2 C2 1.456(3) . ?
N2 C3 1.457(3) . ?
N3 C1 1.375(3) . ?
N3 C4 1.449(3) . ?
N3 C5 1.455(3) . ?
N4 C6 1.367(3) . ?
N4 C7 1.431(3) . ?
N4 C8 1.457(3) . ?
N5 C6 1.363(3) . ?
N5 C9 1.452(3) . ?
N5 C10 1.449(3) . ?
N6 C6 1.303(3) . ?
N6 H6 0.8800 . ?
C2 H2A 0.9800 . ?
C2 H2B 0.9800 . ?
C2 H2C 0.9800 . ?
C3 H3A 0.9800 . ?
C3 H3B 0.9800 . ?
C3 H3C 0.9800 . ?
C4 H4A 0.9800 . ?
C4 H4B 0.9800 . ?
C4 H4C 0.9800 . ?
C5 H5A 0.9800 . ?
C5 H5B 0.9800 . ?
C5 H5C 0.9800 . ?
C7 H7A 0.9800 . ?
C7 H7B 0.9800 . ?
C7 H7C 0.9800 . ?
C8 H8A 0.9800 . ?
C8 H8B 0.9800 . ?
C8 H8C 0.9800 . ?
C9 H9A 0.9800 . ?
C9 H9B 0.9800 . ?
C9 H9C 0.9800 . ?
C10 H10A 0.9800 . ?
C10 H10B 0.9800 . ?
C10 H10C 0.9800 . ?
C11 C16 1.428(3) . ?
C11 C12 1.427(3) . ?
C12 C13 1.398(3) . ?
C12 C17 1.488(3) . ?
C13 C14 1.382(3) . ?
C13 H13 0.9500 . ?
C14 C15 1.382(3) . ?
C14 H14 0.9500 . ?
C15 C16 1.395(3) . ?
C15 H15 0.9500 . ?
C16 C23 1.483(3) . ?
C17 C22 1.394(3) . ?
C17 C18 1.397(3) . ?
C18 C19 1.385(3) . ?
C18 H18 0.9500 . ?
C19 C20 1.380(4) . ?
C19 H19 0.9500 . ?
C20 C21 1.385(3) . ?
C20 H20 0.9500 . ?
C21 C22 1.382(3) . ?
C21 H21 0.9500 . ?
C22 H22 0.9500 . ?
C23 C24 1.397(3) . ?
C23 C28 1.399(3) . ?
C24 C25 1.387(3) . ?
C24 H24 0.9500 . ?
C25 C26 1.373(4) . ?
C25 H25 0.9500 . ?
C26 C27 1.384(3) . ?
C26 H26 0.9500 . ?
C27 C28 1.387(3) . ?
C27 H27 0.9500 . ?
C28 H28 0.9500 . ?
C29 C34 1.425(3) . ?
C29 C30 1.430(3) . ?
C30 C31 1.393(3) . ?
C30 C35 1.490(3) . ?
C31 C32 1.377(3) . ?
C31 H31 0.9500 . ?
C32 C33 1.384(3) . ?
C32 H32 0.9500 . ?
C33 C34 1.391(3) . ?
C33 H33 0.9500 . ?
C34 C41 1.488(3) . ?
C35 C36 1.388(3) . ?
C35 C40 1.397(3) . ?
C36 C37 1.380(3) . ?
C36 H36 0.9500 . ?
C37 C38 1.388(3) . ?
C37 H37 0.9500 . ?
C38 C39 1.368(3) . ?
C38 H38 0.9500 . ?
C39 C40 1.392(3) . ?
C39 H39 0.9500 . ?
C40 H40 0.9500 . ?
C41 C42 1.398(3) . ?
C41 C46 1.395(3) . ?
C42 C43 1.385(3) . ?
C42 H42 0.9500 . ?
C43 C44 1.381(3) . ?
C43 H43 0.9500 . ?
C44 C45 1.380(3) . ?
C44 H44 0.9500 . ?
C45 C46 1.385(3) . ?
C45 H45 0.9500 . ?
C46 H46 0.9500 . ?
